data_7007437
loop_
_publ_author_name
'Jos\'e Calhorda, Maria'
'Costa, Paulo J.'
'Crespo, Olga'
'Gimeno, M Concepci\'on'
'Jones, Peter G.'
'Laguna, Antonio'
'Naranjo, Mar'
'Quintal, Susana'
'Shi, Yu-Jun'
'Villacampa, M. Dolores'

_publ_section_title
;
 Group 11 complexes with the bis(3,5-dimethylpyrazol-1-yl)methane
 ligand. How secondary bonds can influence the coordination environment
 of Ag(I): the role of coordinated water in [Ag2(mu-L)2(OH2)2](OTf)2.
;
_journal_issue 34
_journal_name_full 'Dalton transactions (Cambridge, England : 2003)'
_journal_page_first 4104
_journal_page_last 4113
_journal_paper_doi 10.1039/b605034d
_journal_year 2006
_chemical_formula_sum 'C23 H34 Cl2 Cu F6 N8 P'
_chemical_formula_weight 701.99
_chemical_name_systematic
;
?
;
_space_group_IT_number 14
_symmetry_cell_setting monoclinic
_symmetry_space_group_name_Hall '-P 2ybc'
_symmetry_space_group_name_H-M 'P 1 21/c 1'
_atom_sites_solution_hydrogens geom
_atom_sites_solution_primary direct
_atom_sites_solution_secondary difmap
_audit_creation_method SHELXL-97
_cell_angle_alpha 90.00
_cell_angle_beta 90.219(8)
_cell_angle_gamma 90.00
_cell_formula_units_Z 8
_cell_length_a 14.5580(18)
_cell_length_b 14.3493(13)
_cell_length_c 28.765(3)
_cell_measurement_reflns_used 3146
_cell_measurement_temperature 100(2)
_cell_measurement_theta_max 32.15
_cell_measurement_theta_min 4.01
_cell_volume 6008.9(11)
_computing_cell_refinement 'Crysalis RED'
_computing_data_collection 'Crysalis CCD'
_computing_data_reduction 'Crysalis RED'
_computing_molecular_graphics 'XP, SHELXTL v. 6.10 (Bruker, 2000)'
_computing_publication_material 'XCIF, SHELXTL v. 6.10 (Bruker, 2000)'
_computing_structure_refinement 'SHELXL-97 (Sheldrick, 1997)'
_computing_structure_solution 'SHELXS-97 (Sheldrick, 1990)'
_diffrn_ambient_temperature 100(2)
_diffrn_detector_area_resol_mean 16.06
_diffrn_measured_fraction_theta_full 0.826
_diffrn_measured_fraction_theta_max 0.826
_diffrn_measurement_device_type 'Xcalibur Oxford Diffraction'
_diffrn_measurement_method '\w rotations with narrow frames'
_diffrn_radiation_monochromator graphite
_diffrn_radiation_source 'fine-focus sealed tube'
_diffrn_radiation_type MoK\a
_diffrn_radiation_wavelength 0.71073
_diffrn_reflns_av_R_equivalents 0.0914
_diffrn_reflns_av_sigmaI/netI 0.3229
_diffrn_reflns_limit_h_max 11
_diffrn_reflns_limit_h_min -21
_diffrn_reflns_limit_k_max 20
_diffrn_reflns_limit_k_min -21
_diffrn_reflns_limit_l_max 43
_diffrn_reflns_limit_l_min -41
_diffrn_reflns_number 48286
_diffrn_reflns_theta_full 32.38
_diffrn_reflns_theta_max 32.38
_diffrn_reflns_theta_min 3.80
_exptl_absorpt_coefficient_mu 1.025
_exptl_absorpt_correction_T_max 0.9134
_exptl_absorpt_correction_T_min 0.6922
_exptl_absorpt_correction_type multi-scan
_exptl_absorpt_process_details
;
SADABS; Area-Detector Absorption Correction. Bruker-AXS
within SAINT+ package, v. 6.02 (1999).
;
_exptl_crystal_colour colourless
_exptl_crystal_density_diffrn 1.552
_exptl_crystal_density_method 'not measured'
_exptl_crystal_description needle
_exptl_crystal_F_000 2880
_exptl_crystal_size_max 0.27
_exptl_crystal_size_mid 0.12
_exptl_crystal_size_min 0.09
_refine_diff_density_max 0.356
_refine_diff_density_min -0.421
_refine_diff_density_rms 0.052
_refine_ls_extinction_method none
_refine_ls_goodness_of_fit_ref 0.709
_refine_ls_hydrogen_treatment constr
_refine_ls_matrix_type full
_refine_ls_number_parameters 828
_refine_ls_number_reflns 17786
_refine_ls_number_restraints 0
_refine_ls_restrained_S_all 0.709
_refine_ls_R_factor_all 0.2104
_refine_ls_R_factor_gt 0.0503
_refine_ls_shift/su_max 0.001
_refine_ls_shift/su_mean 0.000
_refine_ls_structure_factor_coef Fsqd
_refine_ls_weighting_details 'calc w=1/[\s^2^(Fo^2^)+(0.0152P)^2^+0.0000P] where P=(Fo^2^+2Fc^2^)/3'
_refine_ls_weighting_scheme calc
_refine_ls_wR_factor_gt 0.0598
_refine_ls_wR_factor_ref 0.0786
_reflns_number_gt 5832
_reflns_number_total 17786
_reflns_threshold_expression >2sigma(I)
_cod_data_source_file b605034d.txt
_cod_data_source_block c59
_cod_depositor_comments
;
The following automatic conversions were performed:
'_symmetry_cell_setting' value 'Monoclinic' changed to 'monoclinic'
according to '/home/saulius/struct/CIF-dictionaries/cif_core.dic'
dictionary named 'cif_core.dic' version 2.4.1 from 2010-06-29.

Automatic conversion script
Id: cif_fix_enum 1527 2010-12-29 10:47:43Z saulius 

The following automatic conversions were performed:

'_refine_ls_hydrogen_treatment' value 'constrained' was replaced with
the value 'constr' as specified in the replacement file
'src/cod-tools/trunk/data/replacement-values/replacement_values.lst'.

Automatic conversion script
Id: cif_fix_values 5376 2017-05-30 11:51:03Z andrius 
;
_cod_original_sg_symbol_H-M P2(1)/c
_cod_database_code 7007437

loop_
_symmetry_equiv_pos_as_xyz
'x, y, z'
'-x, y+1/2, -z+1/2'
'-x, -y, -z'
'x, -y-1/2, z-1/2'

loop_
_atom_site_label
_atom_site_type_symbol
_atom_site_fract_x
_atom_site_fract_y
_atom_site_fract_z
_atom_site_U_iso_or_equiv
_atom_site_adp_type
_atom_site_occupancy
_atom_site_symmetry_multiplicity
_atom_site_calc_flag
_atom_site_refinement_flags
_atom_site_disorder_assembly
_atom_site_disorder_group
Cu1 Cu 0.15237(2) 0.26553(3) 0.089774(12) 0.02506(10) Uani 1 1 d . . .
N1 N 0.16793(13) 0.3540(2) 0.03732(8) 0.0260(7) Uani 1 1 d . . .
N2 N 0.23952(14) 0.3430(2) 0.00673(8) 0.0264(7) Uani 1 1 d . . .
N3 N 0.33513(13) 0.2377(2) 0.04828(8) 0.0264(6) Uani 1 1 d . . .
N4 N 0.28559(13) 0.2102(2) 0.08603(8) 0.0254(6) Uani 1 1 d . . .
N5 N 0.14061(13) 0.3355(2) 0.15253(8) 0.0247(6) Uani 1 1 d . . .
N6 N 0.06861(13) 0.3105(2) 0.18025(8) 0.0239(6) Uani 1 1 d . . .
N7 N 0.00495(13) 0.1783(2) 0.14233(8) 0.0225(6) Uani 1 1 d . . .
N8 N 0.06193(13) 0.1657(2) 0.10490(8) 0.0253(6) Uani 1 1 d . . .
C1 C 0.13534(18) 0.4390(3) 0.02890(10) 0.0282(8) Uani 1 1 d . . .
C2 C 0.05786(19) 0.4763(3) 0.05761(11) 0.0401(9) Uani 1 1 d . . .
H2A H 0.0103 0.4302 0.0597 0.060 Uiso 1 1 calc R . .
H2B H 0.0337 0.5316 0.0432 0.060 Uiso 1 1 calc R . .
H2C H 0.0800 0.4911 0.0882 0.060 Uiso 1 1 calc R . .
C3 C 0.18456(19) 0.4803(3) -0.00701(11) 0.0371(9) Uani 1 1 d . . .
H3 H 0.1742 0.5390 -0.0197 0.045 Uiso 1 1 calc R . .
C4 C 0.25042(19) 0.4188(3) -0.01999(11) 0.0353(9) Uani 1 1 d . . .
C5 C 0.3248(2) 0.4257(3) -0.05534(12) 0.0480(11) Uani 1 1 d . . .
H5A H 0.3111 0.3852 -0.0810 0.072 Uiso 1 1 calc R . .
H5B H 0.3823 0.4078 -0.0415 0.072 Uiso 1 1 calc R . .
H5C H 0.3289 0.4888 -0.0663 0.072 Uiso 1 1 calc R . .
C6 C 0.28647(17) 0.2555(3) 0.00627(10) 0.0335(9) Uani 1 1 d . . .
H6A H 0.2421 0.2061 0.0012 0.040 Uiso 1 1 calc R . .
H6B H 0.3294 0.2547 -0.0195 0.040 Uiso 1 1 calc R . .
C7 C 0.42635(16) 0.2434(3) 0.05751(11) 0.0316(8) Uani 1 1 d . . .
C8 C 0.49586(17) 0.2699(3) 0.02238(12) 0.0429(10) Uani 1 1 d . . .
H8A H 0.5557 0.2701 0.0365 0.064 Uiso 1 1 calc R . .
H8B H 0.4822 0.3309 0.0106 0.064 Uiso 1 1 calc R . .
H8C H 0.4947 0.2257 -0.0027 0.064 Uiso 1 1 calc R . .
C9 C 0.43631(17) 0.2178(3) 0.10269(11) 0.0338(9) Uani 1 1 d . . .
H9 H 0.4912 0.2137 0.1192 0.041 Uiso 1 1 calc R . .
C10 C 0.34765(17) 0.1986(3) 0.11970(11) 0.0298(8) Uani 1 1 d . . .
C11 C 0.31784(18) 0.1664(3) 0.16639(11) 0.0375(9) Uani 1 1 d . . .
H11A H 0.2520 0.1633 0.1673 0.056 Uiso 1 1 calc R . .
H11B H 0.3393 0.2093 0.1896 0.056 Uiso 1 1 calc R . .
H11C H 0.3429 0.1057 0.1724 0.056 Uiso 1 1 calc R . .
C12 C 0.19987(17) 0.3757(3) 0.18065(11) 0.0290(8) Uani 1 1 d . . .
C13 C 0.28818(17) 0.4141(3) 0.16194(11) 0.0351(9) Uani 1 1 d . . .
H13A H 0.3386 0.3919 0.1805 0.053 Uiso 1 1 calc R . .
H13B H 0.2865 0.4810 0.1630 0.053 Uiso 1 1 calc R . .
H13C H 0.2959 0.3940 0.1304 0.053 Uiso 1 1 calc R . .
C14 C 0.16699(18) 0.3768(3) 0.22595(11) 0.0336(8) Uani 1 1 d . . .
H14 H 0.1966 0.4011 0.2519 0.040 Uiso 1 1 calc R . .
C15 C 0.08275(17) 0.3351(3) 0.22486(10) 0.0292(8) Uani 1 1 d . . .
C16 C 0.0129(2) 0.3195(3) 0.26184(11) 0.0462(11) Uani 1 1 d . . .
H16A H 0.0348 0.3452 0.2906 0.069 Uiso 1 1 calc R . .
H16B H 0.0027 0.2538 0.2655 0.069 Uiso 1 1 calc R . .
H16C H -0.0436 0.3493 0.2532 0.069 Uiso 1 1 calc R . .
C17 C -0.01111(16) 0.2708(3) 0.15802(11) 0.0310(8) Uani 1 1 d . . .
H17A H -0.0618 0.2706 0.1798 0.037 Uiso 1 1 calc R . .
H17B H -0.0286 0.3094 0.1317 0.037 Uiso 1 1 calc R . .
C18 C -0.02930(16) 0.0952(3) 0.15714(11) 0.0291(8) Uani 1 1 d . . .
C19 C -0.09401(17) 0.0898(3) 0.19734(11) 0.0399(10) Uani 1 1 d . . .
H19A H -0.1206 0.0286 0.1987 0.060 Uiso 1 1 calc R . .
H19B H -0.1418 0.1352 0.1935 0.060 Uiso 1 1 calc R . .
H19C H -0.0611 0.1020 0.2257 0.060 Uiso 1 1 calc R . .
C20 C 0.00569(16) 0.0289(3) 0.12913(10) 0.0270(7) Uani 1 1 d . . .
H20 H -0.0053 -0.0348 0.1307 0.032 Uiso 1 1 calc R . .
C21 C 0.06172(17) 0.0751(3) 0.09731(10) 0.0265(8) Uani 1 1 d . . .
C22 C 0.11787(18) 0.0346(3) 0.05903(11) 0.0383(9) Uani 1 1 d . . .
H22A H 0.1819 0.0446 0.0655 0.057 Uiso 1 1 calc R . .
H22B H 0.1018 0.0643 0.0302 0.057 Uiso 1 1 calc R . .
H22C H 0.1060 -0.0310 0.0568 0.057 Uiso 1 1 calc R . .
Cu2 Cu 0.34761(2) 0.73434(3) 0.589771(12) 0.02491(9) Uani 1 1 d . . .
N9 N 0.21414(13) 0.7890(2) 0.58619(8) 0.0263(7) Uani 1 1 d . . .
N10 N 0.16497(13) 0.7631(2) 0.54827(8) 0.0271(6) Uani 1 1 d . . .
N11 N 0.26081(14) 0.6573(2) 0.50670(8) 0.0274(7) Uani 1 1 d . . .
N12 N 0.33214(13) 0.6460(2) 0.53733(8) 0.0245(6) Uani 1 1 d . . .
N13 N 0.35959(13) 0.6648(2) 0.65244(8) 0.0252(6) Uani 1 1 d . . .
N14 N 0.43122(13) 0.6895(2) 0.68022(8) 0.0264(7) Uani 1 1 d . . .
N15 N 0.49501(13) 0.8222(2) 0.64207(8) 0.0230(6) Uani 1 1 d . . .
N16 N 0.43817(13) 0.8342(2) 0.60477(8) 0.0240(6) Uani 1 1 d . . .
C23 C 0.15212(17) 0.8016(3) 0.61980(11) 0.0298(8) Uani 1 1 d . . .
C24 C 0.18197(18) 0.8340(3) 0.66631(11) 0.0367(9) Uani 1 1 d . . .
H24A H 0.2478 0.8381 0.6672 0.055 Uiso 1 1 calc R . .
H24B H 0.1615 0.7906 0.6895 0.055 Uiso 1 1 calc R . .
H24C H 0.1560 0.8942 0.6724 0.055 Uiso 1 1 calc R . .
C25 C 0.06429(17) 0.7822(3) 0.60251(11) 0.0352(9) Uani 1 1 d . . .
H25 H 0.0095 0.7860 0.6190 0.042 Uiso 1 1 calc R . .
C26 C 0.07349(16) 0.7569(3) 0.55759(11) 0.0302(8) Uani 1 1 d . . .
C27 C 0.00428(17) 0.7306(3) 0.52216(12) 0.0445(10) Uani 1 1 d . . .
H27A H -0.0557 0.7312 0.5359 0.067 Uiso 1 1 calc R . .
H27B H 0.0175 0.6692 0.5107 0.067 Uiso 1 1 calc R . .
H27C H 0.0062 0.7743 0.4969 0.067 Uiso 1 1 calc R . .
C28 C 0.21330(17) 0.7448(3) 0.50617(10) 0.0315(9) Uani 1 1 d . . .
H28A H 0.2573 0.7943 0.5009 0.038 Uiso 1 1 calc R . .
H28B H 0.1700 0.7451 0.4805 0.038 Uiso 1 1 calc R . .
C29 C 0.2496(2) 0.5806(3) 0.47994(11) 0.0340(9) Uani 1 1 d . . .
C30 C 0.1755(2) 0.5737(3) 0.44460(12) 0.0490(11) Uani 1 1 d . . .
H30A H 0.1744 0.5118 0.4319 0.074 Uiso 1 1 calc R . .
H30B H 0.1866 0.6178 0.4202 0.074 Uiso 1 1 calc R . .
H30C H 0.1174 0.5870 0.4589 0.074 Uiso 1 1 calc R . .
C31 C 0.31591(19) 0.5197(3) 0.49315(11) 0.0389(9) Uani 1 1 d . . .
H31 H 0.3266 0.4610 0.4806 0.047 Uiso 1 1 calc R . .
C32 C 0.36480(18) 0.5618(3) 0.52884(10) 0.0285(8) Uani 1 1 d . . .
C33 C 0.4417(2) 0.5239(3) 0.55768(11) 0.0409(9) Uani 1 1 d . . .
H33A H 0.4887 0.5704 0.5609 0.061 Uiso 1 1 calc R . .
H33B H 0.4668 0.4697 0.5428 0.061 Uiso 1 1 calc R . .
H33C H 0.4190 0.5073 0.5879 0.061 Uiso 1 1 calc R . .
C34 C 0.30028(17) 0.6241(3) 0.68055(11) 0.0285(8) Uani 1 1 d . . .
C35 C 0.21168(17) 0.5859(3) 0.66162(11) 0.0353(9) Uani 1 1 d . . .
H35A H 0.1610 0.6154 0.6769 0.053 Uiso 1 1 calc R . .
H35B H 0.2093 0.5199 0.6670 0.053 Uiso 1 1 calc R . .
H35C H 0.2081 0.5979 0.6288 0.053 Uiso 1 1 calc R . .
C36 C 0.33313(18) 0.6229(3) 0.72602(11) 0.0331(8) Uani 1 1 d . . .
H36 H 0.3036 0.5989 0.7520 0.040 Uiso 1 1 calc R . .
C37 C 0.41760(18) 0.6642(3) 0.72469(10) 0.0310(8) Uani 1 1 d . . .
C38 C 0.4870(2) 0.6802(3) 0.76191(12) 0.0495(11) Uani 1 1 d . . .
H38A H 0.4984 0.7458 0.7650 0.074 Uiso 1 1 calc R . .
H38B H 0.5432 0.6490 0.7540 0.074 Uiso 1 1 calc R . .
H38C H 0.4644 0.6561 0.7908 0.074 Uiso 1 1 calc R . .
C39 C 0.51081(16) 0.7299(3) 0.65817(10) 0.0285(8) Uani 1 1 d . . .
H39A H 0.5615 0.7304 0.6802 0.034 Uiso 1 1 calc R . .
H39B H 0.5286 0.6911 0.6321 0.034 Uiso 1 1 calc R . .
C40 C 0.52957(16) 0.9043(3) 0.65709(11) 0.0289(8) Uani 1 1 d . . .
C41 C 0.59433(17) 0.9107(3) 0.69718(11) 0.0379(9) Uani 1 1 d . . .
H41A H 0.6205 0.9720 0.6984 0.057 Uiso 1 1 calc R . .
H41B H 0.6425 0.8656 0.6935 0.057 Uiso 1 1 calc R . .
H41C H 0.5618 0.8984 0.7255 0.057 Uiso 1 1 calc R . .
C42 C 0.49437(16) 0.9702(3) 0.62930(11) 0.0279(8) Uani 1 1 d . . .
H42 H 0.5055 1.0340 0.6311 0.033 Uiso 1 1 calc R . .
C43 C 0.43807(17) 0.9253(3) 0.59734(10) 0.0259(8) Uani 1 1 d . . .
C44 C 0.38227(19) 0.9655(3) 0.55871(11) 0.0364(8) Uani 1 1 d . . .
H44A H 0.3966 0.9338 0.5302 0.055 Uiso 1 1 calc R . .
H44B H 0.3961 1.0306 0.5555 0.055 Uiso 1 1 calc R . .
H44C H 0.3182 0.9579 0.5654 0.055 Uiso 1 1 calc R . .
P1 P 0.22936(6) 0.32301(8) 0.37435(3) 0.0407(2) Uani 1 1 d . . .
F1 F 0.18280(13) 0.3455(3) 0.42235(8) 0.0897(11) Uani 1 1 d . A .
F2 F 0.27643(13) 0.3008(3) 0.32705(8) 0.1134(14) Uani 1 1 d . A .
F3 F 0.1263(3) 0.3288(5) 0.35268(17) 0.0603(17) Uani 0.524(4) 1 d P A 1
F4 F 0.3173(3) 0.3152(6) 0.40354(16) 0.0547(18) Uani 0.524(4) 1 d P A 1
F5 F 0.1944(3) 0.2220(4) 0.39609(18) 0.0588(15) Uani 0.524(4) 1 d P A 1
F6 F 0.2453(5) 0.4250(4) 0.36166(19) 0.0750(19) Uani 0.524(4) 1 d P A 1
F7 F 0.1779(4) 0.4081(5) 0.35489(16) 0.0543(18) Uani 0.476(4) 1 d P A 2
F8 F 0.1598(4) 0.2568(7) 0.3528(3) 0.104(3) Uani 0.476(4) 1 d P A 2
F9 F 0.2970(4) 0.2392(6) 0.3862(2) 0.095(3) Uani 0.476(4) 1 d P A 2
F10 F 0.3149(3) 0.3908(6) 0.3893(2) 0.075(2) Uani 0.476(4) 1 d P A 2
P2 P 0.27067(6) 0.67705(8) 0.87437(3) 0.0402(2) Uani 1 1 d . . .
F11 F 0.31713(13) 0.6543(3) 0.92232(8) 0.0915(12) Uani 1 1 d . A .
F12 F 0.22353(13) 0.6988(3) 0.82687(8) 0.1103(14) Uani 1 1 d . A .
F13 F 0.3733(3) 0.6712(5) 0.85295(17) 0.0601(17) Uani 0.524(4) 1 d P A 1
F14 F 0.3050(3) 0.7782(4) 0.89622(17) 0.0587(16) Uani 0.524(4) 1 d P A 1
F15 F 0.1829(3) 0.6844(6) 0.90342(16) 0.0527(17) Uani 0.524(4) 1 d P A 1
F16 F 0.2543(4) 0.5753(4) 0.86119(18) 0.0722(18) Uani 0.524(4) 1 d P A 1
F17 F 0.3217(4) 0.5922(5) 0.85492(16) 0.0524(17) Uani 0.476(4) 1 d P A 2
F18 F 0.3399(4) 0.7438(7) 0.8525(3) 0.108(3) Uani 0.476(4) 1 d P A 2
F19 F 0.2028(5) 0.7618(6) 0.8858(3) 0.102(3) Uani 0.476(4) 1 d P A 2
F20 F 0.1859(3) 0.6090(6) 0.8887(2) 0.074(2) Uani 0.476(4) 1 d P A 2
C100 C 0.8587(2) 0.5680(4) 0.18946(12) 0.0589(14) Uani 1 1 d . . .
H10A H 0.8503 0.6238 0.1709 0.071 Uiso 1 1 calc R . .
H10B H 0.8129 0.5229 0.1796 0.071 Uiso 1 1 calc R . .
Cl1 Cl 0.84084(6) 0.59496(10) 0.24671(3) 0.0642(3) Uani 1 1 d . . .
Cl2 Cl 0.96722(5) 0.52277(8) 0.17884(4) 0.0586(3) Uani 1 1 d . . .
C101 C 0.6412(2) 0.4317(4) 0.68922(12) 0.0570(13) Uani 1 1 d . . .
H10C H 0.6491 0.3758 0.6707 0.068 Uiso 1 1 calc R . .
H10D H 0.6870 0.4766 0.6794 0.068 Uiso 1 1 calc R . .
Cl3 Cl 0.65928(6) 0.40502(10) 0.74672(3) 0.0641(3) Uani 1 1 d . . .
Cl4 Cl 0.53280(5) 0.47716(8) 0.67887(4) 0.0584(3) Uani 1 1 d . . .

loop_
_atom_site_aniso_label
_atom_site_aniso_U_11
_atom_site_aniso_U_22
_atom_site_aniso_U_33
_atom_site_aniso_U_23
_atom_site_aniso_U_13
_atom_site_aniso_U_12
Cu1 0.02453(16) 0.0257(3) 0.0249(2) 0.0021(2) 0.00196(14) -0.00224(17)
N1 0.0235(11) 0.032(2) 0.0225(14) -0.0029(13) -0.0028(10) -0.0019(11)
N2 0.0285(12) 0.033(2) 0.0179(14) -0.0024(13) 0.0018(10) -0.0054(12)
N3 0.0226(10) 0.0304(19) 0.0262(14) -0.0041(14) 0.0015(10) 0.0013(11)
N4 0.0246(11) 0.0260(19) 0.0257(15) 0.0020(13) 0.0019(10) -0.0020(11)
N5 0.0226(11) 0.0257(18) 0.0259(14) 0.0047(13) 0.0039(10) -0.0052(11)
N6 0.0197(11) 0.0264(18) 0.0258(14) -0.0006(13) 0.0032(10) 0.0022(11)
N7 0.0190(10) 0.0236(18) 0.0250(14) 0.0015(13) 0.0005(9) -0.0038(11)
N8 0.0203(11) 0.033(2) 0.0228(14) -0.0018(13) 0.0012(10) 0.0009(11)
C1 0.0336(15) 0.025(2) 0.0254(17) -0.0031(16) -0.0076(13) -0.0009(15)
C2 0.0506(17) 0.031(3) 0.039(2) -0.0010(19) -0.0067(15) 0.0133(17)
C3 0.0433(17) 0.030(2) 0.038(2) 0.0092(18) -0.0124(15) -0.0090(17)
C4 0.0408(17) 0.034(3) 0.0307(19) 0.0066(18) -0.0028(15) -0.0117(17)
C5 0.061(2) 0.048(3) 0.034(2) 0.007(2) 0.0094(16) -0.0163(19)
C6 0.0295(13) 0.040(3) 0.0310(18) -0.0033(18) 0.0050(13) 0.0005(15)
C7 0.0203(13) 0.030(2) 0.045(2) 0.0014(18) 0.0054(13) 0.0034(13)
C8 0.0278(14) 0.049(3) 0.052(2) 0.005(2) 0.0076(14) 0.0039(16)
C9 0.0255(14) 0.032(3) 0.043(2) 0.0049(18) -0.0032(13) 0.0025(14)
C10 0.0307(15) 0.026(2) 0.0326(19) 0.0068(17) 0.0013(13) 0.0043(14)
C11 0.0386(16) 0.037(3) 0.037(2) 0.0150(19) -0.0048(14) 0.0011(16)
C12 0.0303(15) 0.029(2) 0.0283(18) -0.0054(16) -0.0041(13) -0.0001(14)
C13 0.0382(16) 0.024(2) 0.043(2) -0.0079(18) 0.0040(14) -0.0086(15)
C14 0.0368(16) 0.036(2) 0.0279(19) -0.0088(17) -0.0054(13) 0.0018(15)
C15 0.0324(15) 0.034(2) 0.0214(17) -0.0082(16) 0.0028(13) 0.0039(14)
C16 0.0499(18) 0.058(3) 0.031(2) -0.003(2) 0.0119(15) -0.0025(19)
C17 0.0197(13) 0.039(2) 0.0343(19) 0.0013(18) 0.0004(12) 0.0029(15)
C18 0.0182(13) 0.038(3) 0.0308(18) 0.0111(18) -0.0049(12) -0.0018(14)
C19 0.0286(15) 0.042(3) 0.049(2) 0.015(2) 0.0013(14) -0.0070(15)
C20 0.0237(13) 0.023(2) 0.0344(19) 0.0099(16) -0.0035(13) -0.0016(14)
C21 0.0206(13) 0.027(2) 0.0318(19) 0.0016(17) -0.0082(12) 0.0018(14)
C22 0.0483(17) 0.024(2) 0.042(2) -0.0035(18) 0.0005(15) 0.0015(16)
Cu2 0.02479(16) 0.0251(2) 0.0248(2) -0.0016(2) -0.00285(14) -0.00241(17)
N9 0.0254(11) 0.0267(19) 0.0268(15) -0.0010(13) -0.0029(10) -0.0025(11)
N10 0.0211(10) 0.0331(19) 0.0270(14) 0.0012(14) -0.0038(9) -0.0013(11)
N11 0.0269(12) 0.035(2) 0.0202(14) 0.0028(13) -0.0025(10) -0.0050(12)
N12 0.0239(11) 0.0285(19) 0.0210(14) 0.0025(13) 0.0022(10) 0.0005(11)
N13 0.0205(11) 0.0271(18) 0.0279(15) -0.0056(13) -0.0035(10) -0.0064(11)
N14 0.0200(11) 0.034(2) 0.0249(14) 0.0010(13) -0.0050(10) 0.0006(11)
N15 0.0184(11) 0.0220(18) 0.0286(15) -0.0012(13) -0.0017(10) -0.0059(11)
N16 0.0200(11) 0.0285(19) 0.0236(14) -0.0009(13) -0.0020(10) 0.0003(11)
C23 0.0285(15) 0.029(2) 0.0320(19) -0.0057(17) 0.0010(13) 0.0030(14)
C24 0.0395(16) 0.033(3) 0.038(2) -0.0147(19) 0.0048(14) 0.0007(16)
C25 0.0245(14) 0.034(3) 0.047(2) -0.0099(19) 0.0041(14) 0.0003(14)
C26 0.0209(12) 0.028(2) 0.0415(19) -0.0003(18) -0.0066(12) 0.0029(13)
C27 0.0267(14) 0.051(3) 0.055(2) -0.005(2) -0.0096(14) 0.0072(17)
C28 0.0272(13) 0.039(3) 0.0281(17) 0.0050(17) -0.0045(12) 0.0039(15)
C29 0.0411(17) 0.033(3) 0.0278(18) -0.0063(17) 0.0029(14) -0.0139(17)
C30 0.059(2) 0.051(3) 0.036(2) -0.008(2) -0.0111(16) -0.016(2)
C31 0.0456(18) 0.034(3) 0.037(2) -0.0133(19) 0.0136(15) -0.0062(17)
C32 0.0333(15) 0.030(2) 0.0221(17) 0.0027(16) 0.0091(13) -0.0010(15)
C33 0.0508(18) 0.035(3) 0.037(2) -0.0001(19) 0.0108(15) 0.0117(17)
C34 0.0279(15) 0.029(2) 0.0285(18) 0.0050(16) 0.0041(13) 0.0010(14)
C35 0.0334(15) 0.029(2) 0.043(2) 0.0082(18) -0.0012(14) -0.0080(15)
C36 0.0344(15) 0.036(2) 0.0290(19) 0.0081(17) 0.0029(13) -0.0016(15)
C37 0.0346(16) 0.034(2) 0.0241(18) 0.0056(17) -0.0033(13) 0.0030(15)
C38 0.0540(19) 0.059(3) 0.035(2) 0.007(2) -0.0131(16) -0.005(2)
C39 0.0193(13) 0.039(2) 0.0276(17) -0.0013(17) -0.0002(11) 0.0003(15)
C40 0.0159(13) 0.040(3) 0.0305(18) -0.0109(18) 0.0044(12) -0.0022(14)
C41 0.0280(15) 0.041(3) 0.045(2) -0.0163(19) -0.0006(14) -0.0095(15)
C42 0.0256(14) 0.019(2) 0.039(2) -0.0106(17) 0.0037(13) -0.0048(14)
C43 0.0220(13) 0.026(2) 0.0292(18) -0.0023(16) 0.0062(12) -0.0020(13)
C44 0.0491(17) 0.024(2) 0.036(2) 0.0047(17) -0.0018(15) -0.0005(16)
P1 0.0451(5) 0.0316(7) 0.0453(6) 0.0004(5) -0.0129(4) 0.0071(5)
F1 0.0641(13) 0.152(4) 0.0535(16) 0.0258(19) 0.0181(11) -0.0061(15)
F2 0.0670(13) 0.209(4) 0.0642(17) -0.079(2) -0.0320(12) 0.0835(18)
F3 0.052(3) 0.073(5) 0.055(3) 0.008(3) -0.010(2) 0.023(3)
F4 0.030(2) 0.100(6) 0.034(3) 0.015(3) -0.0065(16) -0.018(3)
F5 0.063(3) 0.037(3) 0.076(4) 0.017(3) -0.007(2) -0.009(2)
F6 0.102(5) 0.035(4) 0.088(4) 0.024(3) 0.024(4) -0.014(3)
F7 0.061(3) 0.052(5) 0.049(3) 0.002(3) 0.001(3) 0.043(3)
F8 0.066(4) 0.104(8) 0.142(7) -0.052(6) 0.034(4) -0.050(4)
F9 0.104(5) 0.074(6) 0.106(6) 0.050(5) 0.030(4) 0.054(4)
F10 0.039(3) 0.138(8) 0.049(4) -0.038(4) 0.005(3) -0.032(4)
P2 0.0457(5) 0.0317(7) 0.0433(6) -0.0005(5) 0.0119(4) 0.0073(5)
F11 0.0646(13) 0.154(4) 0.0562(16) -0.0237(19) -0.0195(11) -0.0099(16)
F12 0.0670(13) 0.199(4) 0.0648(17) 0.076(2) 0.0302(12) 0.0816(18)
F13 0.047(2) 0.078(5) 0.055(3) -0.009(3) 0.009(2) 0.021(3)
F14 0.066(3) 0.042(3) 0.068(3) -0.015(3) 0.009(2) -0.007(2)
F15 0.0249(19) 0.100(6) 0.033(3) -0.013(3) 0.0041(16) -0.009(3)
F16 0.097(4) 0.038(4) 0.081(4) -0.027(3) -0.021(4) -0.010(3)
F17 0.059(3) 0.051(5) 0.046(3) -0.005(3) -0.004(3) 0.038(3)
F18 0.068(4) 0.100(8) 0.155(7) 0.063(6) -0.042(4) -0.048(4)
F19 0.116(5) 0.076(6) 0.115(6) -0.056(5) -0.047(4) 0.072(5)
F20 0.044(3) 0.130(7) 0.048(4) 0.031(4) 0.002(3) -0.020(4)
C100 0.0452(19) 0.092(4) 0.040(2) 0.003(3) 0.0031(16) 0.025(2)
Cl1 0.0605(6) 0.0888(11) 0.0434(6) -0.0120(6) 0.0123(4) -0.0096(6)
Cl2 0.0399(4) 0.0514(8) 0.0847(8) -0.0079(6) 0.0162(4) 0.0052(5)
C101 0.0443(19) 0.088(4) 0.039(2) -0.004(3) -0.0016(16) 0.022(2)
Cl3 0.0599(6) 0.0887(11) 0.0436(6) 0.0104(7) -0.0126(4) -0.0081(6)
Cl4 0.0404(4) 0.0510(8) 0.0835(8) 0.0080(6) -0.0164(4) 0.0050(5)

loop_
_atom_type_symbol
_atom_type_description
_atom_type_scat_dispersion_real
_atom_type_scat_dispersion_imag
_atom_type_scat_source
C C 0.0033 0.0016 'International Tables Vol C Tables 4.2.6.8 and 6.1.1.4'
H H 0.0000 0.0000 'International Tables Vol C Tables 4.2.6.8 and 6.1.1.4'
N N 0.0061 0.0033 'International Tables Vol C Tables 4.2.6.8 and 6.1.1.4'
F F 0.0171 0.0103 'International Tables Vol C Tables 4.2.6.8 and 6.1.1.4'
P P 0.1023 0.0942 'International Tables Vol C Tables 4.2.6.8 and 6.1.1.4'
Cu Cu 0.3201 1.2651 'International Tables Vol C Tables 4.2.6.8 and 6.1.1.4'
Cl Cl 0.1484 0.1585 'International Tables Vol C Tables 4.2.6.8 and 6.1.1.4'

loop_
_geom_angle_atom_site_label_1
_geom_angle_atom_site_label_2
_geom_angle_atom_site_label_3
_geom_angle
_geom_angle_site_symmetry_1
_geom_angle_site_symmetry_3
_geom_angle_publ_flag
N1 Cu1 N8 134.61(9) . . y
N1 Cu1 N5 111.23(11) . . y
N8 Cu1 N5 95.80(10) . . y
N1 Cu1 N4 95.43(9) . . y
N8 Cu1 N4 110.52(10) . . y
N5 Cu1 N4 107.88(9) . . y
C1 N1 N2 105.0(3) . . ?
C1 N1 Cu1 133.1(2) . . ?
N2 N1 Cu1 120.1(2) . . ?
C4 N2 N1 111.4(3) . . ?
C4 N2 C6 130.5(3) . . ?
N1 N2 C6 118.0(3) . . ?
C7 N3 N4 112.5(2) . . ?
C7 N3 C6 129.8(2) . . ?
N4 N3 C6 117.7(2) . . ?
C10 N4 N3 104.8(2) . . ?
C10 N4 Cu1 129.4(2) . . ?
N3 N4 Cu1 115.04(18) . . ?
C12 N5 N6 105.0(2) . . ?
C12 N5 Cu1 133.84(18) . . ?
N6 N5 Cu1 116.57(19) . . ?
C15 N6 N5 111.9(2) . . ?
C15 N6 C17 130.3(2) . . ?
N5 N6 C17 117.6(2) . . ?
C18 N7 N8 110.7(3) . . ?
C18 N7 C17 131.1(3) . . ?
N8 N7 C17 118.2(3) . . ?
C21 N8 N7 105.0(3) . . ?
C21 N8 Cu1 132.32(19) . . ?
N7 N8 Cu1 118.5(2) . . ?
N1 C1 C3 110.0(3) . . ?
N1 C1 C2 119.7(3) . . ?
C3 C1 C2 130.3(3) . . ?
C4 C3 C1 107.1(3) . . ?
N2 C4 C3 106.5(3) . . ?
N2 C4 C5 122.2(3) . . ?
C3 C4 C5 131.3(4) . . ?
N3 C6 N2 112.8(3) . . ?
N3 C7 C9 105.8(2) . . ?
N3 C7 C8 123.6(3) . . ?
C9 C7 C8 130.6(2) . . ?
C7 C9 C10 106.9(2) . . ?
N4 C10 C9 110.0(3) . . ?
N4 C10 C11 119.7(2) . . ?
C9 C10 C11 130.2(3) . . ?
N5 C12 C14 110.7(2) . . ?
N5 C12 C13 120.1(3) . . ?
C14 C12 C13 129.1(3) . . ?
C15 C14 C12 106.7(3) . . ?
N6 C15 C14 105.7(2) . . ?
N6 C15 C16 122.6(3) . . ?
C14 C15 C16 131.7(3) . . ?
N7 C17 N6 112.2(2) . . ?
C20 C18 N7 106.9(3) . . ?
C20 C18 C19 131.7(3) . . ?
N7 C18 C19 121.3(3) . . ?
C18 C20 C21 106.3(3) . . ?
N8 C21 C20 111.1(3) . . ?
N8 C21 C22 120.3(3) . . ?
C20 C21 C22 128.5(3) . . ?
N12 Cu2 N16 134.22(9) . . y
N12 Cu2 N13 111.33(11) . . y
N16 Cu2 N13 96.01(10) . . y
N12 Cu2 N9 95.68(10) . . y
N16 Cu2 N9 110.73(11) . . y
N13 Cu2 N9 107.36(9) . . y
C23 N9 N10 105.2(2) . . ?
C23 N9 Cu2 130.0(2) . . ?
N10 N9 Cu2 115.10(19) . . ?
N9 N10 C26 111.9(2) . . ?
N9 N10 C28 118.2(2) . . ?
C26 N10 C28 129.8(2) . . ?
C29 N11 N12 111.1(3) . . ?
C29 N11 C28 130.5(3) . . ?
N12 N11 C28 118.4(3) . . ?
C32 N12 N11 105.2(3) . . ?
C32 N12 Cu2 133.3(2) . . ?
N11 N12 Cu2 119.87(19) . . ?
C34 N13 N14 104.9(2) . . ?
C34 N13 Cu2 133.93(19) . . ?
N14 N13 Cu2 116.67(19) . . ?
C37 N14 N13 111.9(2) . . ?
C37 N14 C39 130.3(2) . . ?
N13 N14 C39 117.5(2) . . ?
C40 N15 N16 111.4(3) . . ?
C40 N15 C39 130.4(3) . . ?
N16 N15 C39 118.1(3) . . ?
C43 N16 N15 104.6(3) . . ?
C43 N16 Cu2 132.39(19) . . ?
N15 N16 Cu2 118.6(2) . . ?
N9 C23 C25 109.6(3) . . ?
N9 C23 C24 120.0(2) . . ?
C25 C23 C24 130.5(3) . . ?
C26 C25 C23 107.5(2) . . ?
C25 C26 N10 105.8(2) . . ?
C25 C26 C27 131.2(2) . . ?
N10 C26 C27 123.0(3) . . ?
N10 C28 N11 113.1(3) . . ?
N11 C29 C31 106.3(3) . . ?
N11 C29 C30 122.0(3) . . ?
C31 C29 C30 131.7(4) . . ?
C29 C31 C32 106.9(3) . . ?
N12 C32 C31 110.5(3) . . ?
N12 C32 C33 120.0(3) . . ?
C31 C32 C33 129.5(4) . . ?
N13 C34 C36 111.0(3) . . ?
N13 C34 C35 120.1(3) . . ?
C36 C34 C35 128.9(3) . . ?
C37 C36 C34 105.9(3) . . ?
N14 C37 C36 106.2(2) . . ?
N14 C37 C38 122.7(3) . . ?
C36 C37 C38 131.0(3) . . ?
N15 C39 N14 112.8(2) . . ?
C42 C40 N15 106.5(3) . . ?
C42 C40 C41 131.2(3) . . ?
N15 C40 C41 122.3(3) . . ?
C40 C42 C43 106.9(3) . . ?
N16 C43 C42 110.6(3) . . ?
N16 C43 C44 120.1(3) . . ?
C42 C43 C44 129.3(3) . . ?
F8 P1 F6 127.1(5) . . ?
F8 P1 F4 137.0(5) . . ?
F6 P1 F4 94.3(4) . . ?
F8 P1 F7 91.4(4) . . ?
F6 P1 F7 39.2(3) . . ?
F4 P1 F7 131.5(4) . . ?
F8 P1 F2 79.1(3) . . ?
F6 P1 F2 85.4(2) . . ?
F4 P1 F2 95.4(2) . . ?
F7 P1 F2 93.4(2) . . ?
F8 P1 F1 101.4(2) . . ?
F6 P1 F1 94.6(2) . . ?
F4 P1 F1 84.0(2) . . ?
F7 P1 F1 86.9(2) . . ?
F2 P1 F1 179.43(13) . . ?
F8 P1 F9 91.5(6) . . ?
F6 P1 F9 133.0(4) . . ?
F4 P1 F9 46.5(3) . . ?
F7 P1 F9 168.3(3) . . ?
F2 P1 F9 76.1(3) . . ?
F1 P1 F9 103.6(3) . . ?
F8 P1 F3 42.4(3) . . ?
F6 P1 F3 90.0(3) . . ?
F4 P1 F3 169.2(3) . . ?
F7 P1 F3 51.1(3) . . ?
F2 P1 F3 94.8(2) . . ?
F1 P1 F3 85.8(2) . . ?
F9 P1 F3 133.7(5) . . ?
F8 P1 F10 169.9(3) . . ?
F6 P1 F10 51.4(3) . . ?
F4 P1 F10 42.8(3) . . ?
F7 P1 F10 89.6(4) . . ?
F2 P1 F10 90.8(2) . . ?
F1 P1 F10 88.7(2) . . ?
F9 P1 F10 85.6(4) . . ?
F3 P1 F10 140.5(4) . . ?
F8 P1 F5 53.3(4) . . ?
F6 P1 F5 167.1(3) . . ?
F4 P1 F5 89.2(3) . . ?
F7 P1 F5 133.0(3) . . ?
F2 P1 F5 106.7(2) . . ?
F1 P1 F5 73.4(2) . . ?
F9 P1 F5 56.6(3) . . ?
F3 P1 F5 84.6(3) . . ?
F10 P1 F5 130.9(4) . . ?
F16 P2 F18 126.8(5) . . ?
F16 P2 F15 94.1(4) . . ?
F18 P2 F15 137.2(5) . . ?
F16 P2 F17 39.2(2) . . ?
F18 P2 F17 91.5(4) . . ?
F15 P2 F17 131.3(4) . . ?
F16 P2 F12 84.6(2) . . ?
F18 P2 F12 78.6(3) . . ?
F15 P2 F12 95.7(2) . . ?
F17 P2 F12 93.0(2) . . ?
F16 P2 F11 94.9(2) . . ?
F18 P2 F11 102.1(3) . . ?
F15 P2 F11 83.8(2) . . ?
F17 P2 F11 87.0(2) . . ?
F12 P2 F11 179.31(18) . . ?
F16 P2 F19 132.9(4) . . ?
F18 P2 F19 91.0(6) . . ?
F15 P2 F19 47.2(3) . . ?
F17 P2 F19 168.0(3) . . ?
F12 P2 F19 76.0(3) . . ?
F11 P2 F19 103.9(3) . . ?
F16 P2 F13 90.0(3) . . ?
F18 P2 F13 42.7(3) . . ?
F15 P2 F13 169.3(2) . . ?
F17 P2 F13 51.1(3) . . ?
F12 P2 F13 94.6(2) . . ?
F11 P2 F13 85.9(2) . . ?
F19 P2 F13 133.4(5) . . ?
F16 P2 F20 51.1(3) . . ?
F18 P2 F20 169.2(3) . . ?
F15 P2 F20 43.0(3) . . ?
F17 P2 F20 89.2(4) . . ?
F12 P2 F20 90.6(2) . . ?
F11 P2 F20 88.7(2) . . ?
F19 P2 F20 86.2(4) . . ?
F13 P2 F20 140.1(4) . . ?
F16 P2 F14 167.9(3) . . ?
F18 P2 F14 53.8(4) . . ?
F15 P2 F14 89.1(3) . . ?
F17 P2 F14 133.4(3) . . ?
F12 P2 F14 106.8(2) . . ?
F11 P2 F14 73.7(2) . . ?
F19 P2 F14 56.1(3) . . ?
F13 P2 F14 85.0(3) . . ?
F20 P2 F14 131.0(3) . . ?
Cl1 C100 Cl2 113.29(19) . . ?
Cl3 C101 Cl4 112.71(18) . . ?

loop_
_geom_bond_atom_site_label_1
_geom_bond_atom_site_label_2
_geom_bond_distance
_geom_bond_site_symmetry_2
_geom_bond_publ_flag
Cu1 N1 1.986(3) . y
Cu1 N8 1.995(3) . y
Cu1 N5 2.073(3) . y
Cu1 N4 2.099(2) . y
N1 C1 1.330(4) . ?
N1 N2 1.376(3) . y
N2 C4 1.341(4) . ?
N2 C6 1.430(4) . ?
N3 C7 1.356(3) . ?
N3 N4 1.364(3) . y
N3 C6 1.422(4) . ?
N4 C10 1.332(4) . ?
N5 C12 1.314(4) . ?
N5 N6 1.367(3) . y
N6 C15 1.346(3) . ?
N6 C17 1.441(4) . ?
N7 C18 1.361(4) . ?
N7 N8 1.374(3) . y
N7 C17 1.422(5) . ?
N8 C21 1.318(4) . ?
C1 C3 1.392(4) . ?
C1 C2 1.499(4) . ?
C3 C4 1.357(5) . ?
C4 C5 1.492(4) . ?
C7 C9 1.358(4) . ?
C7 C8 1.482(4) . ?
C9 C10 1.409(4) . ?
C10 C11 1.487(4) . ?
C12 C14 1.390(4) . ?
C12 C13 1.500(4) . ?
C14 C15 1.364(4) . ?
C15 C16 1.491(4) . ?
C18 C20 1.348(5) . ?
C18 C19 1.496(4) . ?
C20 C21 1.395(4) . ?
C21 C22 1.492(4) . ?
Cu2 N12 1.982(3) . y
Cu2 N16 1.993(3) . y
Cu2 N13 2.067(3) . y
Cu2 N9 2.097(2) . y
N9 C23 1.338(4) . ?
N9 N10 1.354(3) . y
N10 C26 1.362(3) . ?
N10 C28 1.428(3) . ?
N11 C29 1.353(4) . ?
N11 N12 1.369(3) . y
N11 C28 1.433(4) . ?
N12 C32 1.322(4) . ?
N13 C34 1.321(4) . ?
N13 N14 1.359(3) . y
N14 C37 1.345(4) . ?
N14 C39 1.444(4) . ?
N15 C40 1.352(4) . ?
N15 N16 1.363(3) . y
N15 C39 1.422(5) . ?
N16 C43 1.325(4) . ?
C23 C25 1.398(4) . ?
C23 C24 1.480(4) . ?
C25 C26 1.349(4) . ?
C26 C27 1.479(4) . ?
C29 C31 1.355(5) . ?
C29 C30 1.482(4) . ?
C31 C32 1.385(4) . ?
C32 C33 1.493(4) . ?
C34 C36 1.391(4) . ?
C34 C35 1.502(4) . ?
C36 C37 1.366(4) . ?
C37 C38 1.487(4) . ?
C40 C42 1.339(5) . ?
C40 C41 1.490(4) . ?
C42 C43 1.388(4) . ?
C43 C44 1.490(4) . ?
P1 F8 1.519(6) . ?
P1 F6 1.526(5) . ?
P1 F4 1.532(4) . ?
P1 F7 1.538(5) . ?
P1 F2 1.559(2) . ?
P1 F1 1.574(2) . ?
P1 F9 1.590(6) . ?
P1 F3 1.624(4) . ?
P1 F10 1.635(6) . ?
P1 F5 1.660(5) . ?
P2 F16 1.527(5) . ?
P2 F18 1.528(6) . ?
P2 F15 1.533(4) . ?
P2 F17 1.534(5) . ?
P2 F12 1.558(2) . ?
P2 F11 1.568(3) . ?
P2 F19 1.601(5) . ?
P2 F13 1.620(4) . ?
P2 F20 1.628(6) . ?
P2 F14 1.658(5) . ?
C100 Cl1 1.712(3) . ?
C100 Cl2 1.736(3) . ?
C101 Cl3 1.717(3) . ?
C101 Cl4 1.732(3) . ?

loop_
_geom_hbond_atom_site_label_D
_geom_hbond_atom_site_label_H
_geom_hbond_atom_site_label_A
_geom_hbond_distance_DH
_geom_hbond_distance_HA
_geom_hbond_distance_DA
_geom_hbond_angle_DHA
_geom_hbond_site_symmetry_A
C101 H10C F18 0.97 2.02 2.965(9) 165.7 2_646
C100 H10A F8 0.97 2.03 2.982(9) 165.7 2_655
C30 H30B F19 0.96 2.01 2.933(7) 161.7 4_575
C30 H30B F14 0.96 2.38 3.167(6) 138.5 4_575
C101 H10D F6 0.97 2.09 3.020(7) 160.0 3_666
C100 H10B F16 0.97 2.08 3.006(7) 159.9 3_666
C5 H5A F5 0.96 2.38 3.166(6) 138.6 4_565
C5 H5A F9 0.96 2.03 2.930(7) 155.7 4_565
C38 H38C F13 0.96 2.24 3.106(6) 149.5 .
C16 H16A F3 0.96 2.24 3.088(6) 147.4 .
